data_4309165
loop_
_publ_author_name
'Yingming Yao'
'Xiaoping Xu'
'Bao Liu'
'Yong Zhang'
'Qi Shen'
'Wing-Tak Wong'

_publ_contact_author_email yaoym@suda.edu.cn
_publ_contact_author_fax 86-512-65112371
_publ_contact_author_name 'Dr. Yingming Yao'
_publ_contact_author_phone 86-512-65112513
_publ_section_title
;
Carbon-Bridged Bis(phenolato)lanthanide Alkoxides: Syntheses, Structures,
and Their Application in the Controlled Polymerization of \e-Caprolactone
;
_journal_name_full 'Inorganic Chemistry'
_journal_page_first 5133
_journal_page_last 5140
_journal_paper_doi 10.1021/ic050022s
_journal_volume 44
_journal_year 2005
_chemical_formula_moiety 'C76 H122 Nd2 O12 '
_chemical_formula_sum 'C76 H122 Nd2 O12'
_chemical_formula_weight 1516.27
_space_group_IT_number 14
_symmetry_cell_setting monoclinic
_symmetry_Int_Tables_number 14
_symmetry_space_group_name_Hall '-P 2yn'
_symmetry_space_group_name_H-M 'P 1 21/n 1'
_cell_angle_alpha 90
_cell_angle_beta 93.800(4)
_cell_angle_gamma 90
_cell_formula_units_Z 2
_cell_length_a 13.723(5)
_cell_length_b 17.247(6)
_cell_length_c 16.279(6)
_cell_measurement_reflns_used 9681
_cell_measurement_temperature 193.1
_cell_measurement_theta_max 27.5
_cell_measurement_theta_min 3.0
_cell_volume 3844(2)
_computing_cell_refinement CrystalClear
_computing_data_collection CrystalClear
_computing_data_reduction CrystalStructure
_computing_publication_material 'CrystalStructure 3.6.0'
_computing_structure_refinement CRYSTALS
_computing_structure_solution 'DIRDIF99 (PATTY)'
_diffrn_detector_area_resol_mean 7.31
_diffrn_measured_fraction_theta_full 0.9953
_diffrn_measured_fraction_theta_max 0.9953
_diffrn_measurement_device_type 'Rigaku Mercury'
_diffrn_measurement_method \w
_diffrn_radiation_type 'Mo K\a'
_diffrn_radiation_wavelength 0.7107
_diffrn_reflns_av_R_equivalents 0.056
_diffrn_reflns_limit_h_max 16
_diffrn_reflns_limit_h_min -17
_diffrn_reflns_limit_k_max 19
_diffrn_reflns_limit_k_min -22
_diffrn_reflns_limit_l_max 21
_diffrn_reflns_limit_l_min -21
_diffrn_reflns_number 30774
_diffrn_reflns_theta_full 27.48
_diffrn_reflns_theta_max 27.48
_exptl_absorpt_coefficient_mu 1.390
_exptl_absorpt_correction_T_max 0.757
_exptl_absorpt_correction_T_min 0.588
_exptl_absorpt_correction_type multi-scan
_exptl_absorpt_process_details 'Jacobson, R. (1998) Private communication'
_exptl_crystal_colour light-Blue
_exptl_crystal_density_diffrn 1.310
_exptl_crystal_density_method 'not measured'
_exptl_crystal_description block
_exptl_crystal_F_000 1588.00
_exptl_crystal_size_max 0.51
_exptl_crystal_size_mid 0.25
_exptl_crystal_size_min 0.20
_refine_diff_density_max 2.00
_refine_diff_density_min -1.13
_refine_ls_extinction_method none
_refine_ls_goodness_of_fit_ref 1.004
_refine_ls_hydrogen_treatment refall
_refine_ls_number_parameters 442
_refine_ls_number_reflns 5931
_refine_ls_R_factor_gt 0.0660
_refine_ls_shift/su_max 0.0000
_refine_ls_structure_factor_coef Fsqd
_refine_ls_weighting_details 'w = 1/[0.0007Fo^2^ + 3.0000\s(Fo^2^) + 0.5000]/(4Fo^2^)'
_refine_ls_weighting_scheme calc
_refine_ls_wR_factor_ref 0.1340
_reflns_number_gt 5931
_reflns_number_total 8784
_reflns_threshold_expression F^2^>2.0\s(F^2^)
_cod_data_source_file ic050022ssi20050107_125428_2.cif
_cod_data_source_block '__complex2'
_cod_original_cell_volume 3844.2(24)
_cod_original_sg_symbol_Hall -p_2yn
_cod_original_formula_sum 'C76 H122 Nd2 O12 '
_cod_database_code 4309165

loop_
_symmetry_equiv_pos_site_id
_symmetry_equiv_pos_as_xyz
1 +X,+Y,+Z
2 1/2-X,1/2+Y,1/2-Z
3 -X,-Y,-Z
4 1/2+X,1/2-Y,1/2+Z

loop_
_atom_site_label
_atom_site_type_symbol
_atom_site_fract_x
_atom_site_fract_y
_atom_site_fract_z
_atom_site_U_iso_or_equiv
_atom_site_adp_type
_atom_site_occupancy
_atom_site_symmetry_multiplicity
_atom_site_calc_flag
_atom_site_refinement_flags
_atom_site_disorder_assembly
_atom_site_disorder_group
Nd(1) Nd 0.35963(3) 0.50935(2) 0.49788(2) 0.02492(10) Uani 1.00 1 d . . .
O(1) O 0.3110(4) 0.3873(3) 0.5134(3) 0.032(1) Uani 1.00 1 d . . .
O(2) O 0.2531(3) 0.5375(3) 0.3950(3) 0.0297(13) Uani 1.00 1 d . . .
O(3) O 0.4923(3) 0.4998(3) 0.4164(3) 0.0319(13) Uani 1.00 1 d . . .
O(4) O 0.3804(4) 0.6545(3) 0.5336(4) 0.047(2) Uani 1.00 1 d . . .
O(5) O 0.2187(4) 0.5367(3) 0.5888(3) 0.037(2) Uani 1.00 1 d . . .
O(6) O 0.3065(13) 0.5330(10) 0.0903(10) 0.218(7) Uiso 1.00 1 d . . .
C(1) C 0.2378(5) 0.3385(4) 0.4909(5) 0.026(2) Uani 1.00 1 d . . .
C(2) C 0.1970(5) 0.2887(4) 0.5485(5) 0.034(2) Uani 1.00 1 d . . .
C(3) C 0.1154(6) 0.2438(4) 0.5203(5) 0.038(2) Uani 1.00 1 d . . .
C(4) C 0.0756(5) 0.2452(4) 0.4404(5) 0.035(2) Uani 1.00 1 d . . .
C(5) C 0.1204(5) 0.2900(4) 0.3852(5) 0.034(2) Uani 1.00 1 d . . .
C(6) C 0.2018(5) 0.3362(4) 0.4077(5) 0.027(2) Uani 1.00 1 d . . .
C(7) C 0.1949(5) 0.5216(4) 0.3272(4) 0.027(2) Uani 1.00 1 d . . .
C(8) C 0.1390(5) 0.5797(4) 0.2840(5) 0.031(2) Uani 1.00 1 d . . .
C(9) C 0.0799(6) 0.5569(5) 0.2157(5) 0.041(2) Uani 1.00 1 d . . .
C(10) C 0.0726(6) 0.4825(5) 0.1872(5) 0.046(2) Uani 1.00 1 d . . .
C(11) C 0.1290(6) 0.4264(4) 0.2286(5) 0.036(2) Uani 1.00 1 d . . .
C(12) C 0.1897(5) 0.4439(4) 0.2978(5) 0.029(2) Uani 1.00 1 d . . .
C(13) C 0.2501(5) 0.3813(4) 0.3403(5) 0.029(2) Uani 1.00 1 d . . .
C(14) C 0.2417(6) 0.2790(4) 0.6371(5) 0.040(2) Uani 1.00 1 d . . .
C(15) C 0.1918(7) 0.2157(5) 0.6854(6) 0.058(3) Uani 1.00 1 d . . .
C(16) C 0.2329(7) 0.3549(5) 0.6853(6) 0.058(3) Uani 1.00 1 d . . .
C(17) C 0.3512(6) 0.2562(6) 0.6342(6) 0.061(3) Uani 1.00 1 d . . .
C(18) C -0.0143(6) 0.1974(5) 0.4155(6) 0.053(3) Uani 1.00 1 d . . .
C(19) C 0.1439(6) 0.6652(4) 0.3121(5) 0.037(2) Uani 1.00 1 d . . .
C(20) C 0.0815(7) 0.7176(5) 0.2532(6) 0.055(3) Uani 1.00 1 d . . .
C(21) C 0.2499(6) 0.6951(5) 0.3136(6) 0.047(3) Uani 1.00 1 d . . .
C(22) C 0.1028(7) 0.6706(5) 0.3982(6) 0.054(3) Uani 1.00 1 d . . .
C(23) C 0.0048(8) 0.4620(6) 0.1126(6) 0.071(4) Uani 1.00 1 d . . .
C(24) C 0.5224(6) 0.5100(5) 0.3342(5) 0.043(2) Uani 1.00 1 d . . .
C(25) C 0.5085(8) 0.4366(6) 0.2827(7) 0.073(4) Uani 1.00 1 d . . .
C(26) C 0.4687(8) 0.5784(6) 0.2938(6) 0.069(4) Uani 1.00 1 d . . .
C(27) C 0.4753(7) 0.6897(5) 0.5284(9) 0.075(4) Uani 1.00 1 d . . .
C(28) C 0.4602(9) 0.7743(6) 0.5148(9) 0.094(5) Uani 1.00 1 d . . .
C(29) C 0.3660(9) 0.7893(6) 0.5565(12) 0.131(7) Uani 1.00 1 d . . .
C(30) C 0.3128(7) 0.7142(5) 0.5508(7) 0.063(3) Uani 1.00 1 d . . .
C(31) C 0.2105(7) 0.5637(6) 0.6704(5) 0.050(3) Uani 1.00 1 d . . .
C(32) C 0.1129(7) 0.5991(6) 0.6699(7) 0.066(4) Uani 1.00 1 d . . .
C(33) C 0.0508(6) 0.5524(6) 0.6083(7) 0.060(3) Uani 1.00 1 d . . .
C(34) C 0.1213(5) 0.5091(4) 0.5592(5) 0.034(2) Uani 1.00 1 d . . .
C(35) C 0.2373(12) 0.5662(10) 0.0247(11) 0.134(6) Uiso 1.00 1 d . . .
C(36) C 0.273(2) 0.5255(12) -0.0492(12) 0.175(8) Uiso 1.00 1 d . . .
C(37) C 0.311(2) 0.4475(13) -0.027(2) 0.230(11) Uiso 1.00 1 d . . .
C(38) C 0.337(2) 0.4539(12) 0.067(2) 0.224(11) Uiso 1.00 1 d . . .
H(1) H 0.0860 0.2113 0.5588 0.046 Uiso 1.00 1 c R . .
H(2) H 0.0955 0.2897 0.3293 0.041 Uiso 1.00 1 c R . .
H(3) H 0.0426 0.5957 0.1866 0.049 Uiso 1.00 1 c R . .
H(4) H 0.1263 0.3746 0.2089 0.043 Uiso 1.00 1 c R . .
H(5) H 0.3080 0.4043 0.3645 0.035 Uiso 1.00 1 c R . .
H(6) H 0.2667 0.3449 0.2997 0.035 Uiso 1.00 1 c R . .
H(7) H 0.1390 0.2375 0.7125 0.070 Uiso 1.00 1 c R . .
H(8) H 0.2376 0.1940 0.7251 0.070 Uiso 1.00 1 c R . .
H(9) H 0.1677 0.1766 0.6483 0.070 Uiso 1.00 1 c R . .
H(10) H 0.2892 0.3858 0.6788 0.070 Uiso 1.00 1 c R . .
H(11) H 0.2278 0.3433 0.7419 0.070 Uiso 1.00 1 c R . .
H(12) H 0.1764 0.3821 0.6645 0.070 Uiso 1.00 1 c R . .
H(13) H 0.3568 0.2013 0.6330 0.073 Uiso 1.00 1 c R . .
H(14) H 0.3863 0.2759 0.6820 0.073 Uiso 1.00 1 c R . .
H(15) H 0.3765 0.2775 0.5862 0.073 Uiso 1.00 1 c R . .
H(16) H 0.0038 0.1471 0.3980 0.064 Uiso 1.00 1 c R . .
H(17) H -0.0505 0.2229 0.3717 0.064 Uiso 1.00 1 c R . .
H(18) H -0.0534 0.1929 0.4613 0.064 Uiso 1.00 1 c R . .
H(19) H 0.1215 0.7364 0.2121 0.066 Uiso 1.00 1 c R . .
H(20) H 0.0572 0.7600 0.2831 0.066 Uiso 1.00 1 c R . .
H(21) H 0.0287 0.6887 0.2280 0.066 Uiso 1.00 1 c R . .
H(22) H 0.2810 0.6857 0.3666 0.057 Uiso 1.00 1 c R . .
H(23) H 0.2498 0.7492 0.3028 0.057 Uiso 1.00 1 c R . .
H(24) H 0.2839 0.6684 0.2732 0.057 Uiso 1.00 1 c R . .
H(25) H 0.0343 0.6791 0.3924 0.066 Uiso 1.00 1 c R . .
H(26) H 0.1333 0.7126 0.4275 0.066 Uiso 1.00 1 c R . .
H(27) H 0.1158 0.6237 0.4275 0.066 Uiso 1.00 1 c R . .
H(28) H -0.0578 0.4492 0.1301 0.083 Uiso 1.00 1 c R . .
H(29) H 0.0304 0.4188 0.0848 0.083 Uiso 1.00 1 c R . .
H(30) H -0.0007 0.5048 0.0759 0.083 Uiso 1.00 1 c R . .
H(31) H 0.5900 0.5223 0.3379 0.051 Uiso 1.00 1 c R . .
H(32) H 0.5662 0.4061 0.2885 0.088 Uiso 1.00 1 c R . .
H(33) H 0.4957 0.4501 0.2264 0.087 Uiso 1.00 1 c R . .
H(34) H 0.4552 0.4077 0.3012 0.088 Uiso 1.00 1 c R . .
H(35) H 0.4098 0.5605 0.2662 0.083 Uiso 1.00 1 c R . .
H(36) H 0.5085 0.6019 0.2553 0.083 Uiso 1.00 1 c R . .
H(37) H 0.4540 0.6147 0.3350 0.083 Uiso 1.00 1 c R . .
H(38) H 0.5150 0.6803 0.5774 0.091 Uiso 1.00 1 c R . .
H(39) H 0.5063 0.6692 0.4827 0.091 Uiso 1.00 1 c R . .
H(40) H 0.5123 0.8033 0.5410 0.113 Uiso 1.00 1 c R . .
H(41) H 0.4536 0.7874 0.4580 0.113 Uiso 1.00 1 c R . .
H(42) H 0.3792 0.8042 0.6123 0.159 Uiso 1.00 1 c R . .
H(43) H 0.3295 0.8290 0.5280 0.159 Uiso 1.00 1 c R . .
H(44) H 0.2623 0.7168 0.5081 0.076 Uiso 1.00 1 c R . .
H(45) H 0.2852 0.7040 0.6017 0.076 Uiso 1.00 1 c R . .
H(46) H 0.2161 0.5217 0.7081 0.061 Uiso 1.00 1 c R . .
H(47) H 0.2597 0.6010 0.6847 0.061 Uiso 1.00 1 c R . .
H(48) H 0.0877 0.5952 0.7227 0.080 Uiso 1.00 1 c R . .
H(49) H 0.1149 0.6521 0.6540 0.080 Uiso 1.00 1 c R . .
H(50) H 0.0103 0.5172 0.6352 0.072 Uiso 1.00 1 c R . .
H(51) H 0.0114 0.5857 0.5736 0.072 Uiso 1.00 1 c R . .
H(52) H 0.1091 0.5199 0.5022 0.041 Uiso 1.00 1 c R . .
H(53) H 0.1158 0.4550 0.5682 0.040 Uiso 1.00 1 c R . .
H(54) H 0.1713 0.5546 0.0343 0.161 Uiso 1.00 1 c R . .
H(55) H 0.2451 0.6208 0.0205 0.161 Uiso 1.00 1 c R . .
H(56) H 0.2190 0.5172 -0.0878 0.210 Uiso 1.00 1 c R . .
H(57) H 0.3207 0.5560 -0.0739 0.210 Uiso 1.00 1 c R . .
H(58) H 0.2662 0.4067 -0.0385 0.276 Uiso 1.00 1 c R . .
H(59) H 0.3693 0.4383 -0.0539 0.276 Uiso 1.00 1 c R . .
H(60) H 0.4051 0.4484 0.0803 0.268 Uiso 1.00 1 c R . .
H(61) H 0.3023 0.4163 0.0957 0.268 Uiso 1.00 1 c R . .

loop_
_atom_site_aniso_label
_atom_site_aniso_U_11
_atom_site_aniso_U_22
_atom_site_aniso_U_33
_atom_site_aniso_U_12
_atom_site_aniso_U_13
_atom_site_aniso_U_23
Nd(1) 0.0184(2) 0.0284(2) 0.0277(2) 0.0010(2) -0.00107(12) -0.0005(2)
O(1) 0.032(3) 0.031(3) 0.033(3) -0.002(2) -0.001(2) 0.004(2)
O(2) 0.028(3) 0.028(3) 0.032(3) 0.002(2) -0.006(2) 0.000(2)
O(3) 0.025(2) 0.048(3) 0.023(2) 0.001(2) 0.001(2) 0.006(2)
O(4) 0.037(3) 0.039(3) 0.065(4) 0.001(3) 0.006(3) -0.006(3)
O(5) 0.026(3) 0.052(3) 0.034(3) -0.006(2) 0.006(2) -0.015(3)
C(1) 0.023(3) 0.019(3) 0.035(4) 0.006(3) 0.005(3) 0.001(3)
C(2) 0.031(4) 0.034(4) 0.037(5) 0.007(3) 0.008(3) 0.004(3)
C(3) 0.038(5) 0.031(4) 0.047(5) 0.000(3) 0.015(4) 0.004(4)
C(4) 0.034(4) 0.030(4) 0.042(5) -0.001(3) 0.004(4) -0.002(4)
C(5) 0.030(4) 0.036(4) 0.035(5) 0.001(3) -0.003(3) -0.008(3)
C(6) 0.028(4) 0.019(3) 0.032(4) 0.005(3) 0.002(3) -0.000(3)
C(7) 0.020(3) 0.040(4) 0.021(4) -0.001(3) 0.001(3) -0.002(3)
C(8) 0.025(4) 0.035(4) 0.033(5) -0.001(3) -0.000(3) 0.007(3)
C(9) 0.043(5) 0.040(5) 0.039(5) -0.003(4) -0.011(4) 0.020(4)
C(10) 0.048(5) 0.051(5) 0.036(5) -0.007(4) -0.010(4) 0.011(4)
C(11) 0.047(5) 0.037(4) 0.025(4) -0.012(4) -0.002(4) -0.002(3)
C(12) 0.025(4) 0.037(4) 0.026(4) 0.002(3) 0.009(3) -0.001(3)
C(13) 0.025(4) 0.034(4) 0.028(4) 0.003(3) 0.008(3) -0.004(3)
C(14) 0.049(5) 0.033(4) 0.037(5) 0.004(4) 0.001(4) 0.010(4)
C(15) 0.065(6) 0.049(5) 0.060(7) 0.008(5) 0.008(5) 0.027(5)
C(16) 0.073(7) 0.060(6) 0.042(6) 0.001(5) 0.006(5) 0.011(5)
C(17) 0.046(5) 0.078(7) 0.057(7) 0.005(5) -0.012(5) 0.034(5)
C(18) 0.049(5) 0.052(5) 0.058(7) -0.019(4) 0.004(5) -0.010(5)
C(19) 0.037(4) 0.029(4) 0.044(5) 0.003(3) -0.002(4) 0.007(3)
C(20) 0.051(6) 0.040(5) 0.073(7) 0.008(4) -0.013(5) 0.017(5)
C(21) 0.045(5) 0.035(4) 0.062(7) -0.005(4) -0.003(4) 0.008(4)
C(22) 0.058(6) 0.045(5) 0.061(7) 0.009(4) 0.016(5) -0.001(5)
C(23) 0.090(8) 0.071(7) 0.047(6) -0.015(6) -0.035(6) 0.011(5)
C(24) 0.042(4) 0.059(5) 0.028(4) -0.006(4) 0.002(3) 0.001(4)
C(25) 0.068(7) 0.097(8) 0.054(7) -0.003(6) 0.005(6) -0.034(6)
C(26) 0.084(8) 0.089(8) 0.035(6) -0.007(6) -0.001(6) 0.021(5)
C(27) 0.047(6) 0.053(6) 0.127(12) -0.004(5) 0.026(7) -0.002(6)
C(28) 0.093(9) 0.048(6) 0.14(1) -0.001(6) 0.027(9) 0.006(7)
C(29) 0.093(11) 0.056(8) 0.25(2) 0.009(7) 0.053(12) -0.028(10)
C(30) 0.049(6) 0.052(6) 0.089(9) 0.013(5) 0.009(6) -0.015(5)
C(31) 0.053(6) 0.070(6) 0.029(5) 0.005(5) 0.009(4) -0.015(4)
C(32) 0.048(6) 0.080(7) 0.072(8) -0.005(5) 0.016(5) -0.031(6)
C(33) 0.035(5) 0.066(6) 0.079(8) -0.002(4) 0.003(5) -0.036(6)
C(34) 0.025(3) 0.041(4) 0.035(4) -0.005(3) 0.004(3) -0.003(4)

loop_
_atom_type_symbol
_atom_type_description
_atom_type_scat_dispersion_real
_atom_type_scat_dispersion_imag
_atom_type_scat_source
C C 0.003 0.002
;
International Tables for Crystallography
(1992, Vol. C, Tables 4.2.6.8 and 6.1.1.4)
;
H H 0.000 0.000
;
International Tables for Crystallography
(1992, Vol. C, Table 6.1.1.4)
;
Nd Nd -0.194 3.018
;
International Tables for Crystallography
(1992, Vol. C, Tables 4.2.6.8 and 6.1.1.4)
;
O O 0.011 0.006
;
International Tables for Crystallography
(1992, Vol. C, Tables 4.2.6.8 and 6.1.1.4)
;

loop_
_geom_angle_atom_site_label_1
_geom_angle_atom_site_label_2
_geom_angle_atom_site_label_3
_geom_angle
_geom_angle_publ_flag
_geom_angle_site_symmetry_1
_geom_angle_site_symmetry_2
_geom_angle_site_symmetry_3
O(1) Nd(1) O(2) 96.1(2) ? . . .
O(1) Nd(1) O(3) 104.4(2) ? . . .
O(1) Nd(1) O(3) 96.9(2) ? . . 66603
O(1) Nd(1) O(4) 156.9(2) ? . . .
O(1) Nd(1) O(5) 82.3(2) ? . . .
O(2) Nd(1) O(3) 95.0(2) ? . . .
O(2) Nd(1) O(3) 162.4(2) ? . . 66603
O(2) Nd(1) O(4) 90.9(2) ? . . .
O(2) Nd(1) O(5) 84.8(2) ? . . .
O(3) Nd(1) O(3) 70.2(2) ? . . 66603
O(3) Nd(1) O(4) 96.8(2) ? . . .
O(3) Nd(1) O(5) 173.3(2) ? . . .
O(3) Nd(1) O(4) 81.7(2) ? 66603 . .
O(3) Nd(1) O(5) 108.7(2) ? 66603 . .
O(4) Nd(1) O(5) 76.5(2) ? . . .
C(1) O(1) Nd(1) 141.8(4) ? . . .
C(7) O(2) Nd(1) 154.9(4) ? . . .
Nd(1) O(3) C(24) 143.6(4) ? . . .
Nd(1) O(3) Nd(1) 109.8(2) ? . . 66603
Nd(1) O(3) C(24) 105.4(4) ? 66603 . .
C(27) O(4) Nd(1) 118.7(5) ? . . .
C(27) O(4) C(30) 108.0(6) ? . . .
C(30) O(4) Nd(1) 132.9(5) ? . . .
C(31) O(5) Nd(1) 135.4(5) ? . . .
C(31) O(5) C(34) 106.7(6) ? . . .
C(34) O(5) Nd(1) 117.2(4) ? . . .
C(35) O(6) C(38) 110(1) ? . . .
C(2) C(1) O(1) 121.5(6) ? . . .
C(2) C(1) C(6) 119.4(6) ? . . .
C(6) C(1) O(1) 119.2(6) ? . . .
C(3) C(2) C(1) 117.3(7) ? . . .
C(3) C(2) C(14) 120.2(7) ? . . .
C(14) C(2) C(1) 122.5(6) ? . . .
C(4) C(3) C(2) 123.5(7) ? . . .
C(5) C(4) C(3) 117.8(7) ? . . .
C(5) C(4) C(18) 121.8(8) ? . . .
C(18) C(4) C(3) 120.4(7) ? . . .
C(6) C(5) C(4) 122.5(7) ? . . .
C(13) C(6) C(1) 122.2(6) ? . . .
C(13) C(6) C(5) 118.5(6) ? . . .
C(8) C(7) O(2) 122.3(6) ? . . .
C(8) C(7) C(12) 118.9(6) ? . . .
C(12) C(7) O(2) 118.7(6) ? . . .
C(9) C(8) C(7) 117.7(7) ? . . .
C(9) C(8) C(19) 121.3(7) ? . . .
C(19) C(8) C(7) 121.0(6) ? . . .
C(10) C(9) C(8) 124.4(7) ? . . .
C(11) C(10) C(9) 117.7(7) ? . . .
C(11) C(10) C(23) 121.2(8) ? . . .
C(23) C(10) C(9) 121.2(8) ? . . .
C(12) C(11) C(10) 121.9(7) ? . . .
C(13) C(12) C(7) 120.6(6) ? . . .
C(13) C(12) C(11) 120.0(6) ? . . .
C(15) C(14) C(2) 113.2(7) ? . . .
C(15) C(14) C(16) 107.0(7) ? . . .
C(15) C(14) C(17) 107.5(7) ? . . .
C(16) C(14) C(2) 110.3(6) ? . . .
C(16) C(14) C(17) 109.8(7) ? . . .
C(17) C(14) C(2) 108.9(7) ? . . .
C(20) C(19) C(8) 111.4(7) ? . . .
C(20) C(19) C(21) 107.4(7) ? . . .
C(20) C(19) C(22) 108.0(7) ? . . .
C(21) C(19) C(8) 110.2(6) ? . . .
C(21) C(19) C(22) 111.4(7) ? . . .
C(22) C(19) C(8) 108.3(6) ? . . .
O(3) C(24) C(26) 109.7(7) ? . . .
O(3) C(24) C(25) 112.2(7) ? . . .
C(25) C(24) C(26) 111.6(7) ? . . .
C(28) C(27) O(4) 107.7(8) ? . . .
C(29) C(28) C(27) 102(1) ? . . .
C(30) C(29) C(28) 104(1) ? . . .
C(32) C(31) O(5) 105.0(7) ? . . .
C(33) C(32) C(31) 104.9(8) ? . . .
C(34) C(33) C(32) 105.4(7) ? . . .
C(36) C(35) O(6) 99(1) ? . . .
C(37) C(36) C(35) 110(1) ? . . .
C(38) C(37) C(36) 103(1) ? . . .

loop_
_geom_bond_atom_site_label_1
_geom_bond_atom_site_label_2
_geom_bond_distance
_geom_bond_publ_flag
_geom_bond_site_symmetry_1
_geom_bond_site_symmetry_2
Nd(1) O(1) 2.228(5) ? . .
Nd(1) O(2) 2.203(5) ? . .
Nd(1) O(3) 2.329(5) ? . .
Nd(1) O(3) 2.392(4) ? . 66603
Nd(1) O(4) 2.582(5) ? . .
Nd(1) O(5) 2.556(5) ? . .
O(1) C(1) 1.342(8) ? . .
O(2) C(7) 1.347(8) ? . .
O(3) Nd(1) 2.329(5) ? . .
O(3) Nd(1) 2.392(4) ? . 66603
O(3) C(24) 1.437(9) ? . .
O(4) C(27) 1.44(1) ? . .
O(4) C(30) 1.43(1) ? . .
O(5) C(31) 1.42(1) ? . .
O(5) C(34) 1.470(8) ? . .
O(6) C(35) 1.50(2) ? . .
O(6) C(38) 1.48(3) ? . .
C(1) C(2) 1.41(1) ? . .
C(1) C(6) 1.41(1) ? . .
C(2) C(3) 1.41(1) ? . .
C(2) C(14) 1.54(1) ? . .
C(3) C(4) 1.38(1) ? . .
C(4) C(5) 1.36(1) ? . .
C(4) C(18) 1.52(1) ? . .
C(5) C(6) 1.40(1) ? . .
C(6) C(13) 1.53(1) ? . .
C(7) C(8) 1.42(1) ? . .
C(7) C(12) 1.42(1) ? . .
C(8) C(9) 1.39(1) ? . .
C(8) C(19) 1.55(1) ? . .
C(9) C(10) 1.36(1) ? . .
C(10) C(11) 1.39(1) ? . .
C(10) C(23) 1.52(1) ? . .
C(11) C(12) 1.39(1) ? . .
C(12) C(13) 1.50(1) ? . .
C(14) C(15) 1.53(1) ? . .
C(14) C(16) 1.53(1) ? . .
C(14) C(17) 1.56(1) ? . .
C(15) C(14) 1.53(1) ? . .
C(19) C(20) 1.54(1) ? . .
C(19) C(21) 1.54(1) ? . .
C(19) C(22) 1.55(1) ? . .
C(23) C(10) 1.52(1) ? . .
C(24) O(3) 1.437(9) ? . .
C(24) C(25) 1.52(1) ? . .
C(24) C(26) 1.52(1) ? . .
C(27) C(28) 1.49(1) ? . .
C(28) C(29) 1.52(2) ? . .
C(29) C(30) 1.49(1) ? . .
C(31) C(32) 1.47(1) ? . .
C(32) C(33) 1.51(1) ? . .
C(33) C(34) 1.49(1) ? . .
C(35) C(36) 1.50(3) ? . .
C(36) C(37) 1.48(3) ? . .
C(37) C(38) 1.54(3) ? . .
C(3) H(1) 0.9500 ? . .
C(5) H(2) 0.9499 ? . .
C(9) H(3) 0.9499 ? . .
C(11) H(4) 0.9501 ? . .
C(13) H(5) 0.9499 ? . .
C(13) H(6) 0.9499 ? . .
C(15) H(7) 0.9500 ? . .
C(15) H(8) 0.9500 ? . .
C(15) H(9) 0.9500 ? . .
C(16) H(10) 0.9500 ? . .
C(16) H(11) 0.9500 ? . .
C(16) H(12) 0.9500 ? . .
C(17) H(13) 0.9500 ? . .
C(17) H(14) 0.9501 ? . .
C(17) H(15) 0.9501 ? . .
C(18) H(16) 0.9500 ? . .
C(18) H(17) 0.9500 ? . .
C(18) H(18) 0.9500 ? . .
C(20) H(19) 0.9500 ? . .
C(20) H(20) 0.9500 ? . .
C(20) H(21) 0.9501 ? . .
C(21) H(22) 0.9500 ? . .
C(21) H(23) 0.9501 ? . .
C(21) H(24) 0.9500 ? . .
C(22) H(25) 0.9500 ? . .
C(22) H(26) 0.9500 ? . .
C(22) H(27) 0.9500 ? . .
C(23) H(28) 0.9501 ? . .
C(23) H(29) 0.9500 ? . .
C(23) H(30) 0.9500 ? . .
C(24) H(31) 0.9499 ? . .
C(25) H(32) 0.9500 ? . .
C(25) H(33) 0.9500 ? . .
C(25) H(34) 0.9500 ? . .
C(26) H(35) 0.9500 ? . .
C(26) H(36) 0.9500 ? . .
C(26) H(37) 0.9500 ? . .
C(27) H(38) 0.9500 ? . .
C(27) H(39) 0.9499 ? . .
C(28) H(40) 0.9500 ? . .
C(28) H(41) 0.9501 ? . .
C(29) H(42) 0.9500 ? . .
C(29) H(43) 0.9499 ? . .
C(30) H(44) 0.9500 ? . .
C(30) H(45) 0.9499 ? . .
C(31) H(46) 0.9500 ? . .
C(31) H(47) 0.9500 ? . .
C(32) H(48) 0.9500 ? . .
C(32) H(49) 0.9500 ? . .
C(33) H(50) 0.9501 ? . .
C(33) H(51) 0.9500 ? . .
C(34) H(52) 0.9500 ? . .
C(34) H(53) 0.9500 ? . .
C(35) H(54) 0.9500 ? . .
C(35) H(55) 0.9500 ? . .
C(36) H(56) 0.9500 ? . .
C(36) H(57) 0.9500 ? . .
C(37) H(58) 0.9500 ? . .
C(37) H(59) 0.9499 ? . .
C(38) H(60) 0.9500 ? . .
C(38) H(61) 0.9500 ? . .
H(7) C(15) 0.9500 ? . .
H(8) C(15) 0.9500 ? . .
H(9) C(15) 0.9500 ? . .
H(23) C(21) 0.9501 ? . .
H(26) C(22) 0.9500 ? . .
H(28) C(23) 0.9501 ? . .
H(29) C(23) 0.9500 ? . .
H(30) C(23) 0.9500 ? . .
